data_4320802
loop_
_publ_author_name
'Eric G. Tulsky'
'Jeffrey R. Long'

_publ_contact_author
;
       Jeffrey R. Long
       Department of Chemistry
       University of California, Berkeley
       United States of America
;
_publ_contact_author_email jlong@cchem.berkeley.edu
_publ_contact_author_fax '510 643-3832'
_publ_contact_author_phone '510 642-0860'
_publ_section_title
;
 Heterometal Substitution in the Dimensional Reduction of Cluster
 Frameworks: Synthesis of Soluble [Re6-nOsnSe8Cl6](4-n) (n = 1-3)
 Cluster-Containing Solids
;
_journal_name_full 'Inorganic Chemistry'
_journal_page_first 6990
_journal_page_last 7002
_journal_paper_doi 10.1021/ic010867d
_journal_volume 40
_journal_year 2001
_chemical_compound_source synthetic
_chemical_formula_sum 'C32 H72 Cl6 N2 Os2 Re4 Se8'
_chemical_formula_weight 2454.50
_chemical_name_systematic
;
?
;
_space_group_IT_number 14
_symmetry_cell_setting monoclinic
_symmetry_space_group_name_Hall '-P 2ybc'
_symmetry_space_group_name_H-M 'P 1 21/c 1'
_atom_sites_solution_hydrogens geom
_atom_sites_solution_primary direct
_atom_sites_solution_secondary difmap
_audit_creation_method SHELXL
_cell_angle_alpha 90.00
_cell_angle_beta 112.4120(10)
_cell_angle_gamma 90.00
_cell_formula_units_Z 4
_cell_length_a 22.4968(5)
_cell_length_b 11.7187(3)
_cell_length_c 22.3600(6)
_cell_measurement_temperature 153(2)
_cell_volume 5449.6(2)
_computing_cell_refinement 'Bruker SAINT'
_computing_data_collection 'Bruker SMART'
_computing_data_reduction 'Bruker SAINT'
_computing_molecular_graphics 'Bruker SHELXTL'
_computing_publication_material 'Bruker SHELXTL'
_computing_structure_refinement 'SHELXL-93 (Sheldrick, 1993)'
_computing_structure_solution 'SHELXS-86 (Sheldrick, 1990)'
_diffrn_ambient_temperature 153(2)
_diffrn_radiation_monochromator graphite
_diffrn_radiation_source 'fine-focus sealed tube'
_diffrn_radiation_type MoK\a
_diffrn_radiation_wavelength 0.71073
_diffrn_reflns_av_R_equivalents 0.0522
_diffrn_reflns_av_sigmaI/netI 0.0877
_diffrn_reflns_limit_h_max 22
_diffrn_reflns_limit_h_min -25
_diffrn_reflns_limit_k_max 9
_diffrn_reflns_limit_k_min -14
_diffrn_reflns_limit_l_max 26
_diffrn_reflns_limit_l_min -23
_diffrn_reflns_number 23999
_diffrn_reflns_theta_max 25.63
_diffrn_reflns_theta_min 1.84
_exptl_absorpt_coefficient_mu 19.157
_exptl_absorpt_correction_type multi-scan
_exptl_absorpt_process_details 'Blessing, Acta Cryst. (1995) A51 33-38'
_exptl_crystal_colour red
_exptl_crystal_density_diffrn 2.992
_exptl_crystal_description 'irregular blocks'
_exptl_crystal_F_000 4416
_exptl_crystal_size_max 0.18
_exptl_crystal_size_mid 0.12
_exptl_crystal_size_min 0.07
_refine_diff_density_max 2.161
_refine_diff_density_min -1.822
_refine_diff_density_rms 0.272
_refine_ls_extinction_method none
_refine_ls_goodness_of_fit_all 0.867
_refine_ls_goodness_of_fit_obs 0.986
_refine_ls_matrix_type full
_refine_ls_number_parameters 495
_refine_ls_number_reflns 9219
_refine_ls_number_restraints 0
_refine_ls_restrained_S_all 0.867
_refine_ls_restrained_S_obs 0.986
_refine_ls_R_factor_all 0.0878
_refine_ls_R_factor_obs 0.0371
_refine_ls_shift/esd_max -0.001
_refine_ls_shift/esd_mean 0.000
_refine_ls_structure_factor_coef Fsqd
_refine_ls_weighting_details 'w=1/[\s^2^(Fo^2^)+(0.0230P)^2^+0.0000P] where P=(Fo^2^+2Fc^2^)/3'
_refine_ls_weighting_scheme calc
_refine_ls_wR_factor_all 0.0685
_refine_ls_wR_factor_obs 0.0593
_reflns_number_observed 5538
_reflns_number_total 9219
_reflns_observed_criterion >2sigma(I)
_cod_data_source_file ic010867d_6.cif
_cod_data_source_block compound6
_cod_depositor_comments
;
The following automatic conversions were performed:

'_exptl_absorpt_correction_type' value 'multiscan' changed to
'multi-scan' according to the built-in table from CIF Core dictionary
named 'cif_core.dic' version 2.4.1 from 2010-06-29.

Automatic conversion script
Id: cif_fix_values 1646 2011-03-28 12:23:43Z adriana 

The following automatic conversions were performed:

'_refine_ls_weighting_scheme' value 'calc
w=1/[\s^2^(Fo^2^)+(0.0230P)^2^+0.0000P] where P=(Fo^2^+2Fc^2^)/3' was
changed to 'calc'. New tag '_refine_ls_weighting_details' was
created. The value of the new tag was set to
'w=1/[\s^2^(Fo^2^)+(0.0230P)^2^+0.0000P] where P=(Fo^2^+2Fc^2^)/3'.

Automatic conversion script
Id: cif_fix_values 3143 2015-03-26 13:38:13Z robertas 
;
_cod_database_code 4320802

loop_
_symmetry_equiv_pos_as_xyz
'x, y, z'
'-x, y+1/2, -z+1/2'
'-x, -y, -z'
'x, -y-1/2, z-1/2'

loop_
_atom_site_aniso_label
_atom_site_aniso_U_11
_atom_site_aniso_U_22
_atom_site_aniso_U_33
_atom_site_aniso_U_23
_atom_site_aniso_U_13
_atom_site_aniso_U_12
Re1 0.0132(3) 0.0178(3) 0.0152(3) 0.0026(2) 0.0058(2) -0.0005(2)
Re2 0.0123(3) 0.0214(4) 0.0122(3) -0.0011(2) 0.0037(2) -0.0023(2)
Re3 0.0120(3) 0.0178(3) 0.0145(3) 0.0002(2) 0.0055(2) -0.0003(2)
Re4 0.0111(3) 0.0147(3) 0.0125(3) 0.0010(2) 0.0032(2) 0.0003(2)
Re5 0.0119(3) 0.0147(3) 0.0138(3) -0.0009(2) 0.0045(2) 0.0000(2)
Re6 0.0117(3) 0.0144(3) 0.0138(3) 0.0002(2) 0.0050(2) -0.0006(2)
Os1 0.0132(3) 0.0178(3) 0.0152(3) 0.0026(2) 0.0058(2) -0.0005(2)
Os2 0.0123(3) 0.0214(4) 0.0122(3) -0.0011(2) 0.0037(2) -0.0023(2)
Os3 0.0120(3) 0.0178(3) 0.0145(3) 0.0002(2) 0.0055(2) -0.0003(2)
Os4 0.0111(3) 0.0147(3) 0.0125(3) 0.0010(2) 0.0032(2) 0.0003(2)
Os5 0.0119(3) 0.0147(3) 0.0138(3) -0.0009(2) 0.0045(2) 0.0000(2)
Os6 0.0117(3) 0.0144(3) 0.0138(3) 0.0002(2) 0.0050(2) -0.0006(2)
Se1 0.0206(8) 0.0201(8) 0.0275(8) -0.0046(6) 0.0116(6) -0.0026(6)
Se2 0.0122(7) 0.0242(9) 0.0192(7) 0.0007(6) 0.0050(5) -0.0028(6)
Se3 0.0124(7) 0.0288(9) 0.0212(7) 0.0089(6) 0.0049(5) 0.0038(6)
Se4 0.0169(7) 0.0319(9) 0.0141(6) 0.0008(6) 0.0076(5) -0.0026(6)
Se5 0.0124(7) 0.0213(8) 0.0165(6) -0.0027(6) 0.0041(5) -0.0034(6)
Se6 0.0116(7) 0.0189(8) 0.0204(7) -0.0017(6) 0.0065(5) 0.0017(6)
Se7 0.0161(7) 0.0144(8) 0.0199(7) 0.0012(6) 0.0057(6) -0.0008(6)
Se8 0.0160(7) 0.0238(8) 0.0144(6) 0.0002(6) 0.0066(5) -0.0007(6)
Cl1 0.022(2) 0.023(2) 0.047(2) 0.015(2) 0.016(2) 0.000(2)
Cl2 0.024(2) 0.053(3) 0.014(2) -0.006(2) 0.0032(14) -0.008(2)
Cl3 0.019(2) 0.028(2) 0.027(2) -0.0023(15) 0.0138(14) 0.0044(15)
Cl4 0.015(2) 0.028(2) 0.020(2) 0.0088(14) 0.0026(13) 0.0063(14)
Cl5 0.022(2) 0.025(2) 0.020(2) -0.0087(14) 0.0076(14) 0.0028(15)
Cl6 0.019(2) 0.022(2) 0.026(2) 0.0045(14) 0.0095(14) -0.0011(14)
N1 0.025(6) 0.014(7) 0.022(6) 0.003(5) 0.013(5) 0.003(5)
N2 0.017(6) 0.022(7) 0.017(5) -0.011(5) 0.013(5) -0.006(5)
C1 0.006(7) 0.016(8) 0.033(8) 0.000(6) -0.002(5) 0.003(6)
C2 0.039(9) 0.029(9) 0.012(7) 0.014(6) 0.012(6) 0.004(7)
C3 0.036(9) 0.031(10) 0.026(8) 0.001(7) 0.020(7) 0.008(7)
C4 0.090(14) 0.011(9) 0.080(12) -0.007(8) 0.056(11) 0.005(9)
C5 0.025(8) 0.015(8) 0.010(6) 0.011(5) 0.004(5) 0.005(6)
C6 0.027(9) 0.023(9) 0.035(8) 0.004(7) 0.003(7) -0.003(7)
C7 0.030(8) 0.029(9) 0.021(7) -0.008(6) 0.013(6) -0.013(7)
C8 0.029(9) 0.011(8) 0.052(9) -0.005(7) 0.017(7) -0.013(6)
C9 0.016(7) 0.027(9) 0.017(7) 0.001(6) 0.007(5) 0.001(6)
C10 0.028(8) 0.031(9) 0.025(7) 0.007(7) 0.007(6) 0.005(7)
C11 0.033(9) 0.026(9) 0.033(8) -0.001(7) 0.017(7) -0.001(7)
C12 0.040(10) 0.045(11) 0.042(9) -0.016(8) 0.021(8) -0.009(8)
C13 0.014(7) 0.034(9) 0.017(7) 0.003(6) 0.003(5) -0.008(6)
C14 0.022(8) 0.001(7) 0.035(8) -0.003(6) 0.004(6) 0.001(6)
C15 0.034(9) 0.015(8) 0.041(8) 0.006(7) 0.021(7) -0.003(7)
C16 0.028(8) 0.028(10) 0.046(9) 0.002(7) 0.006(7) 0.001(7)
C17 0.033(8) 0.029(9) 0.013(7) -0.009(6) 0.012(6) -0.017(7)
C18 0.012(7) 0.025(9) 0.036(8) -0.002(6) 0.020(6) 0.001(6)
C19 0.011(7) 0.027(9) 0.030(8) 0.003(6) 0.010(6) 0.014(6)
C20 0.057(11) 0.018(9) 0.036(9) 0.007(7) 0.017(8) 0.004(8)
C21 0.006(6) 0.031(9) 0.026(7) 0.000(6) 0.007(5) -0.004(6)
C22 0.025(8) 0.027(9) 0.015(7) -0.008(6) -0.001(6) -0.002(6)
C23 0.036(9) 0.013(8) 0.034(8) -0.007(6) 0.014(7) 0.000(7)
C24 0.031(9) 0.059(12) 0.025(8) -0.001(7) 0.013(7) -0.010(8)
C25 0.007(7) 0.023(8) 0.023(7) -0.007(6) 0.006(5) -0.004(6)
C26 0.036(9) 0.030(10) 0.018(7) -0.009(6) 0.007(6) -0.007(7)
C27 0.025(8) 0.025(9) 0.021(7) 0.003(6) 0.003(6) 0.017(6)
C28 0.064(12) 0.034(11) 0.051(10) -0.001(8) 0.020(9) -0.002(9)
C29 0.010(7) 0.043(10) 0.028(7) -0.008(7) 0.012(6) -0.001(6)
C31 0.016(8) 0.065(12) 0.013(7) 0.003(7) 0.004(6) 0.012(7)
C30 0.016(8) 0.106(15) 0.023(8) 0.001(9) 0.006(6) 0.011(8)
C32 0.028(10) 0.088(16) 0.071(12) 0.018(11) -0.001(9) 0.005(10)

loop_
_atom_site_label
_atom_site_type_symbol
_atom_site_fract_x
_atom_site_fract_y
_atom_site_fract_z
_atom_site_U_iso_or_equiv
_atom_site_thermal_displace_type
_atom_site_occupancy
_atom_site_calc_flag
_atom_site_refinement_flags
_atom_site_disorder_group
Re1 Re 0.48770(2) 0.86661(4) 0.03840(2) 0.01524(13) Uani 0.67 d P .
Re2 Re 0.55441(2) 1.05402(5) 0.08024(2) 0.01558(13) Uani 0.67 d P .
Re3 Re 0.43008(2) 1.06563(5) 0.01193(2) 0.01464(13) Uani 0.67 d P .
Re4 Re 0.06192(2) 0.42131(4) 0.06709(2) 0.01315(12) Uani 0.67 d P .
Re5 Re -0.00090(2) 0.61274(4) 0.05787(2) 0.01360(13) Uani 0.67 d P .
Re6 Re -0.06445(2) 0.42222(4) 0.01591(2) 0.01327(13) Uani 0.67 d P .
Os1 Os 0.48770(2) 0.86661(4) 0.03840(2) 0.01524(13) Uani 0.33 d P .
Os2 Os 0.55441(2) 1.05402(5) 0.08024(2) 0.01558(13) Uani 0.33 d P .
Os3 Os 0.43008(2) 1.06563(5) 0.01193(2) 0.01464(13) Uani 0.33 d P .
Os4 Os 0.06192(2) 0.42131(4) 0.06709(2) 0.01315(12) Uani 0.33 d P .
Os5 Os -0.00090(2) 0.61274(4) 0.05787(2) 0.01360(13) Uani 0.33 d P .
Os6 Os -0.06445(2) 0.42222(4) 0.01591(2) 0.01327(13) Uani 0.33 d P .
Se1 Se 0.50281(6) 0.75832(11) -0.05131(6) 0.0220(3) Uani 1 d . .
Se2 Se 0.36941(6) 0.88338(11) -0.02940(6) 0.0188(3) Uani 1 d . .
Se3 Se 0.60653(6) 0.86105(12) 0.10185(6) 0.0213(3) Uani 1 d . .
Se4 Se 0.47329(6) 0.98790(12) 0.12422(6) 0.0205(3) Uani 1 d . .
Se5 Se 0.11942(6) 0.60743(11) 0.10333(6) 0.0172(3) Uani 1 d . .
Se6 Se 0.12148(6) 0.39060(11) -0.00576(6) 0.0168(3) Uani 1 d . .
Se7 Se -0.00057(6) 0.24216(11) 0.02395(6) 0.0171(3) Uani 1 d . .
Se8 Se -0.00365(6) 0.45726(11) 0.13424(5) 0.0179(3) Uani 1 d . .
Cl1 Cl 0.4738(2) 0.6941(3) 0.0892(2) 0.0301(8) Uani 1 d . .
Cl2 Cl 0.6255(2) 1.1219(3) 0.18377(14) 0.0317(9) Uani 1 d . .
Cl3 Cl 0.33984(14) 1.1479(3) 0.02866(14) 0.0228(8) Uani 1 d . .
Cl4 Cl 0.14320(14) 0.3245(3) 0.15445(14) 0.0223(8) Uani 1 d . .
Cl5 Cl 0.00066(15) 0.7539(3) 0.13648(14) 0.0225(8) Uani 1 d . .
Cl6 Cl -0.14994(15) 0.3259(3) 0.03569(14) 0.0221(8) Uani 1 d . .
N1 N -0.1409(5) 0.0126(8) 0.1423(4) 0.019(2) Uani 1 d . .
N2 N 0.3424(4) 0.4736(9) 0.1296(4) 0.017(2) Uani 1 d . .
C1 C -0.1787(6) 0.1042(11) 0.1587(6) 0.021(3) Uani 1 d . .
H1A H -0.2239(6) 0.0854(11) 0.1375(6) 0.026 Uiso 1 calc R .
H1B H -0.1717(6) 0.1749(11) 0.1397(6) 0.026 Uiso 1 calc R .
C2 C -0.1655(6) 0.1270(11) 0.2287(5) 0.026(3) Uani 1 d . .
H2A H -0.1201(6) 0.1421(11) 0.2519(5) 0.031 Uiso 1 calc R .
H2B H -0.1770(6) 0.0607(11) 0.2479(5) 0.031 Uiso 1 calc R .
C3 C -0.2051(7) 0.2305(11) 0.2339(6) 0.029(3) Uani 1 d . .
H3A H -0.2500(7) 0.2176(11) 0.2069(6) 0.035 Uiso 1 calc R .
H3B H -0.2018(7) 0.2378(11) 0.2782(6) 0.035 Uiso 1 calc R .
C4 C -0.1837(8) 0.3386(12) 0.2139(8) 0.054(5) Uani 1 d . .
H4A H -0.1393(15) 0.3519(43) 0.2405(31) 0.080 Uiso 1 calc R .
H4B H -0.2093(31) 0.4006(17) 0.2189(44) 0.080 Uiso 1 calc R .
H4C H -0.1885(44) 0.3331(32) 0.1695(15) 0.080 Uiso 1 calc R .
C5 C -0.1519(6) -0.1041(10) 0.1683(5) 0.018(3) Uani 1 d . .
H5A H -0.1259(6) -0.1605(10) 0.1576(5) 0.021 Uiso 1 calc R .
H5B H -0.1362(6) -0.0995(10) 0.2151(5) 0.021 Uiso 1 calc R .
C6 C -0.2217(6) -0.1466(11) 0.1430(6) 0.031(4) Uani 1 d . .
H6A H -0.2466(6) -0.1011(11) 0.1613(6) 0.037 Uiso 1 calc R .
H6B H -0.2409(6) -0.1390(11) 0.0963(6) 0.037 Uiso 1 calc R .
C7 C -0.2227(6) -0.2714(11) 0.1618(6) 0.026(3) Uani 1 d . .
H7A H -0.2668(6) -0.2940(11) 0.1525(6) 0.031 Uiso 1 calc R .
H7B H -0.1990(6) -0.2791(11) 0.2081(6) 0.031 Uiso 1 calc R .
C8 C -0.1936(6) -0.3518(11) 0.1266(6) 0.030(4) Uani 1 d . .
H8A H -0.2023(31) -0.4294(11) 0.1345(30) 0.045 Uiso 1 calc R .
H8B H -0.1480(8) -0.3401(46) 0.1422(27) 0.045 Uiso 1 calc R .
H8C H -0.2123(27) -0.3366(44) 0.0810(7) 0.045 Uiso 1 calc R .
C9 C -0.1618(6) 0.0132(11) 0.0690(5) 0.020(3) Uani 1 d . .
H9A H -0.1503(6) 0.0865(11) 0.0564(5) 0.024 Uiso 1 calc R .
H9B H -0.2083(6) 0.0075(11) 0.0500(5) 0.024 Uiso 1 calc R .
C10 C -0.1341(6) -0.0806(12) 0.0392(6) 0.029(3) Uani 1 d . .
H10A H -0.0875(6) -0.0757(12) 0.0566(6) 0.034 Uiso 1 calc R .
H10B H -0.1461(6) -0.1550(12) 0.0499(6) 0.034 Uiso 1 calc R .
C11 C -0.1604(6) -0.0652(11) -0.0342(6) 0.029(3) Uani 1 d . .
H11A H -0.1508(6) -0.1336(11) -0.0534(6) 0.035 Uiso 1 calc R .
H11B H -0.2068(6) -0.0584(11) -0.0497(6) 0.035 Uiso 1 calc R .
C12 C -0.1350(7) 0.0348(13) -0.0577(6) 0.041(4) Uani 1 d . .
H12A H -0.1482(35) 0.0302(40) -0.1038(8) 0.061 Uiso 1 calc R .
H12B H -0.0889(7) 0.0350(41) -0.0379(32) 0.061 Uiso 1 calc R .
H12C H -0.1514(32) 0.1037(13) -0.0466(36) 0.061 Uiso 1 calc R .
C13 C -0.0684(6) 0.0339(11) 0.1767(6) 0.023(3) Uani 1 d . .
H13A H -0.0575(6) 0.0267(11) 0.2229(6) 0.027 Uiso 1 calc R .
H13B H -0.0458(6) -0.0262(11) 0.1641(6) 0.027 Uiso 1 calc R .
C14 C -0.0434(6) 0.1458(10) 0.1646(6) 0.021(3) Uani 1 d . .
H14A H -0.0657(6) 0.2077(10) 0.1760(6) 0.025 Uiso 1 calc R .
H14B H -0.0507(6) 0.1529(10) 0.1191(6) 0.025 Uiso 1 calc R .
C15 C 0.0289(6) 0.1527(11) 0.2057(6) 0.028(3) Uani 1 d . .
H15A H 0.0440(6) 0.2283(11) 0.2008(6) 0.034 Uiso 1 calc R .
H15B H 0.0352(6) 0.1435(11) 0.2508(6) 0.034 Uiso 1 calc R .
C16 C 0.0695(6) 0.0669(11) 0.1895(6) 0.036(4) Uani 1 d . .
H16A H 0.0597(27) -0.0081(13) 0.2006(35) 0.054 Uiso 1 calc R .
H16B H 0.1141(6) 0.0834(41) 0.2136(29) 0.054 Uiso 1 calc R .
H16C H 0.0608(28) 0.0700(47) 0.1441(9) 0.054 Uiso 1 calc R .
C17 C 0.3482(6) 0.5988(11) 0.1490(5) 0.024(3) Uani 1 d . .
H17A H 0.3768(6) 0.6040(11) 0.1941(5) 0.028 Uiso 1 calc R .
H17B H 0.3687(6) 0.6387(11) 0.1240(5) 0.028 Uiso 1 calc R .
C18 C 0.2874(6) 0.6614(11) 0.1410(6) 0.021(3) Uani 1 d . .
H18A H 0.2700(6) 0.6315(11) 0.1714(6) 0.026 Uiso 1 calc R .
H18B H 0.2558(6) 0.6487(11) 0.0976(6) 0.026 Uiso 1 calc R .
C19 C 0.2991(6) 0.7873(11) 0.1521(6) 0.022(3) Uani 1 d . .
H19A H 0.2612(6) 0.8217(11) 0.1553(6) 0.026 Uiso 1 calc R .
H19B H 0.3345(6) 0.7983(11) 0.1933(6) 0.026 Uiso 1 calc R .
C20 C 0.3143(7) 0.8496(11) 0.1013(6) 0.037(4) Uani 1 d . .
H20A H 0.3554(19) 0.8250(52) 0.1022(27) 0.056 Uiso 1 calc R .
H20B H 0.3155(39) 0.9301(12) 0.1095(23) 0.056 Uiso 1 calc R .
H20C H 0.2818(22) 0.8336(56) 0.0595(7) 0.056 Uiso 1 calc R .
C21 C 0.2984(5) 0.4593(11) 0.0590(5) 0.021(3) Uani 1 d . .
H21A H 0.2554(5) 0.4823(11) 0.0544(5) 0.025 Uiso 1 calc R .
H21B H 0.2965(5) 0.3787(11) 0.0485(5) 0.025 Uiso 1 calc R .
C22 C 0.3162(6) 0.5252(11) 0.0081(6) 0.025(3) Uani 1 d . .
H22A H 0.2768(6) 0.5465(11) -0.0273(6) 0.030 Uiso 1 calc R .
H22B H 0.3380(6) 0.5951(11) 0.0278(6) 0.030 Uiso 1 calc R .
C23 C 0.3587(6) 0.4601(11) -0.0193(6) 0.027(3) Uani 1 d . .
H23A H 0.3419(6) 0.3834(11) -0.0304(6) 0.033 Uiso 1 calc R .
H23B H 0.4016(6) 0.4541(11) 0.0138(6) 0.033 Uiso 1 calc R .
C24 C 0.3632(6) 0.5161(13) -0.0795(6) 0.038(4) Uani 1 d . .
H24A H 0.3877(34) 0.4682(36) -0.0964(24) 0.057 Uiso 1 calc R .
H24B H 0.3838(37) 0.5891(33) -0.0680(10) 0.057 Uiso 1 calc R .
H24C H 0.3207(7) 0.5262(67) -0.1118(17) 0.057 Uiso 1 calc R .
C25 C 0.3123(5) 0.4101(11) 0.1702(6) 0.018(3) Uani 1 d . .
H25A H 0.3375(5) 0.4268(11) 0.2153(6) 0.021 Uiso 1 calc R .
H25B H 0.2697(5) 0.4415(11) 0.1603(6) 0.021 Uiso 1 calc R .
C26 C 0.3059(7) 0.2826(11) 0.1629(6) 0.029(4) Uani 1 d . .
H26A H 0.3417(7) 0.2529(11) 0.1536(6) 0.035 Uiso 1 calc R .
H26B H 0.2666(7) 0.2644(11) 0.1265(6) 0.035 Uiso 1 calc R .
C27 C 0.3047(6) 0.2248(11) 0.2233(5) 0.025(3) Uani 1 d . .
H27A H 0.3473(6) 0.2290(11) 0.2571(5) 0.030 Uiso 1 calc R .
H27B H 0.2757(6) 0.2666(11) 0.2381(5) 0.030 Uiso 1 calc R .
C28 C 0.2840(8) 0.1021(13) 0.2137(7) 0.050(4) Uani 1 d . .
H28A H 0.2417(19) 0.0968(15) 0.1805(31) 0.075 Uiso 1 calc R .
H28B H 0.2835(43) 0.0719(26) 0.2534(14) 0.075 Uiso 1 calc R .
H28C H 0.3136(25) 0.0590(19) 0.2011(42) 0.075 Uiso 1 calc R .
C29 C 0.4074(5) 0.4246(12) 0.1396(6) 0.026(3) Uani 1 d . .
H29A H 0.4279(5) 0.4737(12) 0.1182(6) 0.031 Uiso 1 calc R .
H29B H 0.4013(5) 0.3505(12) 0.1188(6) 0.031 Uiso 1 calc R .
C31 C 0.5175(6) 0.3578(13) 0.2179(6) 0.032(4) Uani 1 d . .
H31A H 0.5406(6) 0.3340(13) 0.2624(6) 0.038 Uiso 1 calc R .
H31B H 0.5098(6) 0.2907(13) 0.1906(6) 0.038 Uiso 1 calc R .
C30 C 0.4533(6) 0.4107(15) 0.2113(6) 0.049(5) Uani 1 d . .
H30A H 0.4610(6) 0.4848(15) 0.2322(6) 0.059 Uiso 1 calc R .
H30B H 0.4329(6) 0.3627(15) 0.2333(6) 0.059 Uiso 1 calc R .
C32 C 0.5568(7) 0.4387(15) 0.1995(8) 0.068(6) Uani 1 d . .
H32A H 0.5970(23) 0.4036(33) 0.2045(50) 0.102 Uiso 1 calc R .
H32B H 0.5647(44) 0.5050(42) 0.2266(35) 0.102 Uiso 1 calc R .
H32C H 0.5346(24) 0.4608(73) 0.1551(17) 0.102 Uiso 1 calc R .

loop_
_atom_type_symbol
_atom_type_description
_atom_type_scat_dispersion_real
_atom_type_scat_dispersion_imag
_atom_type_scat_source
C C 0.0033 0.0016 'International Tables Vol C Tables 4.2.6.8 and 6.1.1.4'
H H 0.0000 0.0000 'International Tables Vol C Tables 4.2.6.8 and 6.1.1.4'
N N 0.0061 0.0033 'International Tables Vol C Tables 4.2.6.8 and 6.1.1.4'
Cl Cl 0.1484 0.1585 'International Tables Vol C Tables 4.2.6.8 and 6.1.1.4'
Se Se -0.0929 2.2259 'International Tables Vol C Tables 4.2.6.8 and 6.1.1.4'
Re Re -1.0185 7.2310 'International Tables Vol C Tables 4.2.6.8 and 6.1.1.4'
Os Os -1.2165 7.6030 'International Tables Vol C Tables 4.2.6.8 and 6.1.1.4'

loop_
_geom_angle_atom_site_label_1
_geom_angle_atom_site_label_2
_geom_angle_atom_site_label_3
_geom_angle
_geom_angle_site_symmetry_1
_geom_angle_site_symmetry_3
_geom_angle_publ_flag
Cl1 Re1 Se1 91.98(9) . . ?
Cl1 Re1 Se3 90.76(9) . . ?
Se1 Re1 Se3 89.94(5) . . ?
Cl1 Re1 Se4 92.12(9) . . ?
Se1 Re1 Se4 175.91(5) . . ?
Se3 Re1 Se4 90.16(4) . . ?
Cl1 Re1 Se2 93.01(9) . . ?
Se1 Re1 Se2 89.56(5) . . ?
Se3 Re1 Se2 176.21(5) . . ?
Se4 Re1 Se2 90.06(4) . . ?
Cl1 Re1 Re2 134.20(9) . . ?
Se1 Re1 Re2 118.43(4) . . ?
Se3 Re1 Re2 58.52(4) . . ?
Se4 Re1 Re2 58.37(3) . . ?
Se2 Re1 Re2 118.61(4) . . ?
Cl1 Re1 Os2 134.20(9) . . ?
Se1 Re1 Os2 118.43(4) . . ?
Se3 Re1 Os2 58.52(4) . . ?
Se4 Re1 Os2 58.37(3) . . ?
Se2 Re1 Os2 118.61(4) . . ?
Re2 Re1 Os2 0.00(4) . . ?
Cl1 Re1 Os2 135.75(9) . 3_675 ?
Se1 Re1 Os2 58.44(4) . 3_675 ?
Se3 Re1 Os2 118.55(4) . 3_675 ?
Se4 Re1 Os2 118.09(4) . 3_675 ?
Se2 Re1 Os2 58.15(3) . 3_675 ?
Re2 Re1 Os2 90.04(2) . 3_675 ?
Os2 Re1 Os2 90.04(2) . 3_675 ?
Cl1 Re1 Re2 135.75(9) . 3_675 ?
Se1 Re1 Re2 58.44(4) . 3_675 ?
Se3 Re1 Re2 118.55(4) . 3_675 ?
Se4 Re1 Re2 118.09(4) . 3_675 ?
Se2 Re1 Re2 58.15(3) . 3_675 ?
Re2 Re1 Re2 90.04(2) . 3_675 ?
Os2 Re1 Re2 90.04(2) . 3_675 ?
Os2 Re1 Re2 0.00(4) 3_675 3_675 ?
Cl1 Re1 Os3 135.56(9) . . ?
Se1 Re1 Os3 118.43(4) . . ?
Se3 Re1 Os3 118.67(4) . . ?
Se4 Re1 Os3 58.11(3) . . ?
Se2 Re1 Os3 58.47(4) . . ?
Re2 Re1 Os3 60.17(2) . . ?
Os2 Re1 Os3 60.17(2) . . ?
Os2 Re1 Os3 59.99(2) 3_675 . ?
Re2 Re1 Os3 59.99(2) 3_675 . ?
Cl1 Re1 Re3 135.56(9) . . ?
Se1 Re1 Re3 118.43(4) . . ?
Se3 Re1 Re3 118.67(4) . . ?
Se4 Re1 Re3 58.11(3) . . ?
Se2 Re1 Re3 58.47(4) . . ?
Re2 Re1 Re3 60.17(2) . . ?
Os2 Re1 Re3 60.17(2) . . ?
Os2 Re1 Re3 59.99(2) 3_675 . ?
Re2 Re1 Re3 59.99(2) 3_675 . ?
Os3 Re1 Re3 0.00(4) . . ?
Cl1 Re1 Os3 134.27(8) . 3_675 ?
Se1 Re1 Os3 58.49(3) . 3_675 ?
Se3 Re1 Os3 58.45(3) . 3_675 ?
Se4 Re1 Os3 118.30(4) . 3_675 ?
Se2 Re1 Os3 118.26(3) . 3_675 ?
Re2 Re1 Os3 59.96(2) . 3_675 ?
Os2 Re1 Os3 59.96(2) . 3_675 ?
Os2 Re1 Os3 60.11(2) 3_675 3_675 ?
Re2 Re1 Os3 60.11(2) 3_675 3_675 ?
Os3 Re1 Os3 90.15(2) . 3_675 ?
Re3 Re1 Os3 90.15(2) . 3_675 ?
Cl2 Re2 Se2 91.19(9) . 3_675 ?
Cl2 Re2 Se4 92.38(9) . . ?
Se2 Re2 Se4 176.41(4) 3_675 . ?
Cl2 Re2 Se1 92.66(10) . 3_675 ?
Se2 Re2 Se1 89.94(5) 3_675 3_675 ?
Se4 Re2 Se1 89.62(5) . 3_675 ?
Cl2 Re2 Se3 91.27(10) . . ?
Se2 Re2 Se3 90.05(5) 3_675 . ?
Se4 Re2 Se3 90.14(5) . . ?
Se1 Re2 Se3 176.07(5) 3_675 . ?
Cl2 Re2 Re1 134.73(9) . . ?
Se2 Re2 Re1 118.79(4) 3_675 . ?
Se4 Re2 Re1 58.49(3) . . ?
Se1 Re2 Re1 118.37(4) 3_675 . ?
Se3 Re2 Re1 58.37(3) . . ?
Cl2 Re2 Os1 134.73(9) . . ?
Se2 Re2 Os1 118.79(4) 3_675 . ?
Se4 Re2 Os1 58.49(3) . . ?
Se1 Re2 Os1 118.37(4) 3_675 . ?
Se3 Re2 Os1 58.37(3) . . ?
Re1 Re2 Os1 0.00(4) . . ?
Cl2 Re2 Os1 135.30(9) . 3_675 ?
Se2 Re2 Os1 58.82(3) 3_675 3_675 ?
Se4 Re2 Os1 118.08(3) . 3_675 ?
Se1 Re2 Os1 58.39(3) 3_675 3_675 ?
Se3 Re2 Os1 118.46(4) . 3_675 ?
Re1 Re2 Os1 89.96(2) . 3_675 ?
Os1 Re2 Os1 89.96(2) . 3_675 ?
Cl2 Re2 Re1 135.30(9) . 3_675 ?
Se2 Re2 Re1 58.82(3) 3_675 3_675 ?
Se4 Re2 Re1 118.08(3) . 3_675 ?
Se1 Re2 Re1 58.39(3) 3_675 3_675 ?
Se3 Re2 Re1 118.46(4) . 3_675 ?
Re1 Re2 Re1 89.96(2) . 3_675 ?
Os1 Re2 Re1 89.96(2) . 3_675 ?
Os1 Re2 Re1 0.00(4) 3_675 3_675 ?
Cl2 Re2 Os3 134.20(9) . 3_675 ?
Se2 Re2 Os3 58.68(3) 3_675 3_675 ?
Se4 Re2 Os3 118.58(4) . 3_675 ?
Se1 Re2 Os3 118.39(4) 3_675 3_675 ?
Se3 Re2 Os3 58.47(3) . 3_675 ?
Re1 Re2 Os3 60.11(2) . 3_675 ?
Os1 Re2 Os3 60.11(2) . 3_675 ?
Os1 Re2 Os3 60.01(2) 3_675 3_675 ?
Re1 Re2 Os3 60.01(2) 3_675 3_675 ?
Cl2 Re2 Re3 134.20(9) . 3_675 ?
Se2 Re2 Re3 58.68(3) 3_675 3_675 ?
Se4 Re2 Re3 118.58(4) . 3_675 ?
Se1 Re2 Re3 118.39(4) 3_675 3_675 ?
Se3 Re2 Re3 58.47(3) . 3_675 ?
Re1 Re2 Re3 60.11(2) . 3_675 ?
Os1 Re2 Re3 60.11(2) . 3_675 ?
Os1 Re2 Re3 60.01(2) 3_675 3_675 ?
Re1 Re2 Re3 60.01(2) 3_675 3_675 ?
Os3 Re2 Re3 0.00(3) 3_675 3_675 ?
Cl2 Re2 Re3 135.68(9) . . ?
Se2 Re2 Re3 118.84(3) 3_675 . ?
Se4 Re2 Re3 58.06(3) . . ?
Se1 Re2 Re3 58.45(3) 3_675 . ?
Se3 Re2 Re3 118.30(4) . . ?
Re1 Re2 Re3 59.94(2) . . ?
Os1 Re2 Re3 59.94(2) . . ?
Os1 Re2 Re3 60.02(2) 3_675 . ?
Re1 Re2 Re3 60.02(2) 3_675 . ?
Os3 Re2 Re3 90.11(2) 3_675 . ?
Re3 Re2 Re3 90.11(2) 3_675 . ?
Cl3 Re3 Se4 91.02(8) . . ?
Cl3 Re3 Se3 92.89(8) . 3_675 ?
Se4 Re3 Se3 176.07(5) . 3_675 ?
Cl3 Re3 Se1 92.67(9) . 3_675 ?
Se4 Re3 Se1 89.75(4) . 3_675 ?
Se3 Re3 Se1 89.73(5) 3_675 3_675 ?
Cl3 Re3 Se2 91.46(9) . . ?
Se4 Re3 Se2 90.48(4) . . ?
Se3 Re3 Se2 89.76(4) 3_675 . ?
Se1 Re3 Se2 175.86(5) 3_675 . ?
Cl3 Re3 Os2 135.26(8) . 3_675 ?
Se4 Re3 Os2 118.57(4) . 3_675 ?
Se3 Re3 Os2 58.46(4) 3_675 3_675 ?
Se1 Re3 Os2 118.20(4) 3_675 3_675 ?
Se2 Re3 Os2 58.22(3) . 3_675 ?
Cl3 Re3 Re2 135.26(8) . 3_675 ?
Se4 Re3 Re2 118.57(4) . 3_675 ?
Se3 Re3 Re2 58.46(4) 3_675 3_675 ?
Se1 Re3 Re2 118.20(4) 3_675 3_675 ?
Se2 Re3 Re2 58.22(3) . 3_675 ?
Os2 Re3 Re2 0.00(3) 3_675 3_675 ?
Cl3 Re3 Os1 134.08(8) . . ?
Se4 Re3 Os1 58.59(3) . . ?
Se3 Re3 Os1 118.44(4) 3_675 . ?
Se1 Re3 Os1 118.17(4) 3_675 . ?
Se2 Re3 Os1 58.67(3) . . ?
Os2 Re3 Os1 60.00(2) 3_675 . ?
Re2 Re3 Os1 60.00(2) 3_675 . ?
Cl3 Re3 Re1 134.08(8) . . ?
Se4 Re3 Re1 58.59(3) . . ?
Se3 Re3 Re1 118.44(4) 3_675 . ?
Se1 Re3 Re1 118.17(4) 3_675 . ?
Se2 Re3 Re1 58.67(3) . . ?
Os2 Re3 Re1 60.00(2) 3_675 . ?
Re2 Re3 Re1 60.00(2) 3_675 . ?
Os1 Re3 Re1 0.00(4) . . ?
Cl3 Re3 Re1 136.07(8) . 3_675 ?
Se4 Re3 Re1 118.28(4) . 3_675 ?
Se3 Re3 Re1 58.31(3) 3_675 3_675 ?
Se1 Re3 Re1 58.28(3) 3_675 3_675 ?
Se2 Re3 Re1 118.14(4) . 3_675 ?
Os2 Re3 Re1 59.93(2) 3_675 3_675 ?
Re2 Re3 Re1 59.93(2) 3_675 3_675 ?
Os1 Re3 Re1 89.85(2) . 3_675 ?
Re1 Re3 Re1 89.85(2) . 3_675 ?
Cl3 Re3 Os1 136.07(8) . 3_675 ?
Se4 Re3 Os1 118.28(4) . 3_675 ?
Se3 Re3 Os1 58.31(3) 3_675 3_675 ?
Se1 Re3 Os1 58.28(3) 3_675 3_675 ?
Se2 Re3 Os1 118.14(4) . 3_675 ?
Os2 Re3 Os1 59.93(2) 3_675 3_675 ?
Re2 Re3 Os1 59.93(2) 3_675 3_675 ?
Os1 Re3 Os1 89.85(2) . 3_675 ?
Re1 Re3 Os1 89.85(2) . 3_675 ?
Re1 Re3 Os1 0.00(3) 3_675 3_675 ?
Cl3 Re3 Re2 134.84(8) . . ?
Se4 Re3 Re2 58.42(3) . . ?
Se3 Re3 Re2 118.16(4) 3_675 . ?
Se1 Re3 Re2 58.29(4) 3_675 . ?
Se2 Re3 Re2 118.55(4) . . ?
Os2 Re3 Re2 89.89(2) 3_675 . ?
Re2 Re3 Re2 89.89(2) 3_675 . ?
Os1 Re3 Re2 59.90(2) . . ?
Re1 Re3 Re2 59.90(2) . . ?
Re1 Re3 Re2 59.87(2) 3_675 . ?
Os1 Re3 Re2 59.87(2) 3_675 . ?
Cl4 Re4 Se6 91.78(8) . . ?
Cl4 Re4 Se7 93.37(8) . . ?
Se6 Re4 Se7 89.42(4) . . ?
Cl4 Re4 Se5 90.53(8) . . ?
Se6 Re4 Se5 89.84(4) . . ?
Se7 Re4 Se5 176.05(5) . . ?
Cl4 Re4 Se8 91.82(8) . . ?
Se6 Re4 Se8 176.38(4) . . ?
Se7 Re4 Se8 89.98(4) . . ?
Se5 Re4 Se8 90.52(4) . . ?
Cl4 Re4 Re5 133.84(8) . . ?
Se6 Re4 Re5 118.67(4) . . ?
Se7 Re4 Re5 118.75(4) . . ?
Se5 Re4 Re5 58.43(3) . . ?
Se8 Re4 Re5 58.69(3) . . ?
Cl4 Re4 Os5 133.84(8) . . ?
Se6 Re4 Os5 118.67(4) . . ?
Se7 Re4 Os5 118.75(4) . . ?
Se5 Re4 Os5 58.43(3) . . ?
Se8 Re4 Os5 58.69(3) . . ?
Re5 Re4 Os5 0.00(4) . . ?
Cl4 Re4 Os6 133.84(8) . 3_565 ?
Se6 Re4 Os6 58.54(3) . 3_565 ?
Se7 Re4 Os6 118.25(3) . 3_565 ?
Se5 Re4 Os6 58.21(3) . 3_565 ?
Se8 Re4 Os6 118.81(4) . 3_565 ?
Re5 Re4 Os6 60.15(2) . 3_565 ?
Os5 Re4 Os6 60.15(2) . 3_565 ?
Cl4 Re4 Re6 133.84(8) . 3_565 ?
Se6 Re4 Re6 58.54(3) . 3_565 ?
Se7 Re4 Re6 118.25(3) . 3_565 ?
Se5 Re4 Re6 58.21(3) . 3_565 ?
Se8 Re4 Re6 118.81(4) . 3_565 ?
Re5 Re4 Re6 60.15(2) . 3_565 ?
Os5 Re4 Re6 60.15(2) . 3_565 ?
Os6 Re4 Re6 0.00(3) 3_565 3_565 ?
Cl4 Re4 Os6 136.09(8) . . ?
Se6 Re4 Os6 118.45(3) . . ?
Se7 Re4 Os6 58.74(3) . . ?
Se5 Re4 Os6 118.44(4) . . ?
Se8 Re4 Os6 58.33(3) . . ?
Re5 Re4 Os6 60.03(2) . . ?
Os5 Re4 Os6 60.03(2) . . ?
Os6 Re4 Os6 90.05(2) 3_565 . ?
Re6 Re4 Os6 90.05(2) 3_565 . ?
Cl4 Re4 Re6 136.09(8) . . ?
Se6 Re4 Re6 118.45(3) . . ?
Se7 Re4 Re6 58.74(3) . . ?
Se5 Re4 Re6 118.44(4) . . ?
Se8 Re4 Re6 58.33(3) . . ?
Re5 Re4 Re6 60.03(2) . . ?
Os5 Re4 Re6 60.03(2) . . ?
Os6 Re4 Re6 90.05(2) 3_565 . ?
Re6 Re4 Re6 90.05(2) 3_565 . ?
Os6 Re4 Re6 0.00(3) . . ?
Cl4 Re4 Re5 136.20(8) . 3_565 ?
Se6 Re4 Re5 58.55(3) . 3_565 ?
Se7 Re4 Re5 58.35(3) . 3_565 ?
Se5 Re4 Re5 118.10(4) . 3_565 ?
Se8 Re4 Re5 118.24(3) . 3_565 ?
Re5 Re4 Re5 89.94(2) . 3_565 ?
Os5 Re4 Re5 89.94(2) . 3_565 ?
Os6 Re4 Re5 59.90(2) 3_565 3_565 ?
Re6 Re4 Re5 59.90(2) 3_565 3_565 ?
Os6 Re4 Re5 59.91(2) . 3_565 ?
Re6 Re4 Re5 59.91(2) . 3_565 ?
Cl5 Re5 Se5 90.46(8) . . ?
Cl5 Re5 Se7 93.79(8) . 3_565 ?
Se5 Re5 Se7 90.00(4) . 3_565 ?
Cl5 Re5 Se6 93.56(8) . 3_565 ?
Se5 Re5 Se6 175.93(5) . 3_565 ?
Se7 Re5 Se6 89.11(4) 3_565 3_565 ?
Cl5 Re5 Se8 89.98(8) . . ?
Se5 Re5 Se8 90.52(4) . . ?
Se7 Re5 Se8 176.20(4) 3_565 . ?
Se6 Re5 Se8 90.11(4) 3_565 . ?
Cl5 Re5 Os4 132.48(8) . . ?
Se5 Re5 Os4 58.59(3) . . ?
Se7 Re5 Os4 118.81(4) 3_565 . ?
Se6 Re5 Os4 118.58(4) 3_565 . ?
Se8 Re5 Os4 58.51(3) . . ?
Cl5 Re5 Re4 132.48(8) . . ?
Se5 Re5 Re4 58.59(3) . . ?
Se7 Re5 Re4 118.81(4) 3_565 . ?
Se6 Re5 Re4 118.58(4) 3_565 . ?
Se8 Re5 Re4 58.51(3) . . ?
Os4 Re5 Re4 0.00(4) . . ?
Cl5 Re5 Re6 134.51(8) . . ?
Se5 Re5 Re6 118.78(4) . . ?
Se7 Re5 Re6 118.23(3) 3_565 . ?
Se6 Re5 Re6 58.40(3) 3_565 . ?
Se8 Re5 Re6 58.34(3) . . ?
Os4 Re5 Re6 60.21(2) . . ?
Re4 Re5 Re6 60.21(2) . . ?
Cl5 Re5 Os6 134.51(8) . . ?
Se5 Re5 Os6 118.78(4) . . ?
Se7 Re5 Os6 118.23(3) 3_565 . ?
Se6 Re5 Os6 58.40(3) 3_565 . ?
Se8 Re5 Os6 58.34(3) . . ?
Os4 Re5 Os6 60.21(2) . . ?
Re4 Re5 Os6 60.21(2) . . ?
Re6 Re5 Os6 0.00(4) . . ?
Cl5 Re5 Re6 135.29(8) . 3_565 ?
Se5 Re5 Re6 58.24(3) . 3_565 ?
Se7 Re5 Re6 58.75(3) 3_565 3_565 ?
Se6 Re5 Re6 118.06(3) 3_565 3_565 ?
Se8 Re5 Re6 118.56(4) . 3_565 ?
Os4 Re5 Re6 60.07(2) . 3_565 ?
Re4 Re5 Re6 60.07(2) . 3_565 ?
Re6 Re5 Re6 90.10(2) . 3_565 ?
Os6 Re5 Re6 90.10(2) . 3_565 ?
Cl5 Re5 Os6 135.29(8) . 3_565 ?
Se5 Re5 Os6 58.24(3) . 3_565 ?
Se7 Re5 Os6 58.75(3) 3_565 3_565 ?
Se6 Re5 Os6 118.06(3) 3_565 3_565 ?
Se8 Re5 Os6 118.56(4) . 3_565 ?
Os4 Re5 Os6 60.07(2) . 3_565 ?
Re4 Re5 Os6 60.07(2) . 3_565 ?
Re6 Re5 Os6 90.10(2) . 3_565 ?
Os6 Re5 Os6 90.10(2) . 3_565 ?
Re6 Re5 Os6 0.00(3) 3_565 3_565 ?
Cl5 Re5 Re4 137.46(8) . 3_565 ?
Se5 Re5 Re4 118.22(4) . 3_565 ?
Se7 Re5 Re4 58.31(3) 3_565 3_565 ?
Se6 Re5 Re4 58.08(3) 3_565 3_565 ?
Se8 Re5 Re4 118.25(3) . 3_565 ?
Os4 Re5 Re4 90.06(2) . 3_565 ?
Re4 Re5 Re4 90.06(2) . 3_565 ?
Re6 Re5 Re4 59.92(2) . 3_565 ?
Os6 Re5 Re4 59.92(2) . 3_565 ?
Re6 Re5 Re4 59.99(2) 3_565 3_565 ?
Os6 Re5 Re4 59.99(2) 3_565 3_565 ?
Cl6 Re6 Se5 91.48(8) . 3_565 ?
Cl6 Re6 Se8 92.03(8) . . ?
Se5 Re6 Se8 176.48(5) 3_565 . ?
Cl6 Re6 Se6 90.57(8) . 3_565 ?
Se5 Re6 Se6 89.84(4) 3_565 3_565 ?
Se8 Re6 Se6 90.38(4) . 3_565 ?
Cl6 Re6 Se7 93.89(8) . . ?
Se5 Re6 Se7 89.80(4) 3_565 . ?
Se8 Re6 Se7 89.71(4) . . ?
Se6 Re6 Se7 175.54(5) 3_565 . ?
Cl6 Re6 Os5 134.15(8) . . ?
Se5 Re6 Os5 118.71(4) 3_565 . ?
Se8 Re6 Os5 58.63(3) . . ?
Se6 Re6 Os5 58.55(3) 3_565 . ?
Se7 Re6 Os5 117.95(4) . . ?
Cl6 Re6 Re5 134.15(8) . . ?
Se5 Re6 Re5 118.71(4) 3_565 . ?
Se8 Re6 Re5 58.63(3) . . ?
Se6 Re6 Re5 58.55(3) 3_565 . ?
Se7 Re6 Re5 117.95(4) . . ?
Os5 Re6 Re5 0.00(4) . . ?
Cl6 Re6 Os4 133.67(7) . 3_565 ?
Se5 Re6 Os4 58.54(3) 3_565 3_565 ?
Se8 Re6 Os4 118.80(4) . 3_565 ?
Se6 Re6 Os4 58.22(3) 3_565 3_565 ?
Se7 Re6 Os4 118.01(3) . 3_565 ?
Os5 Re6 Os4 60.18(2) . 3_565 ?
Re5 Re6 Os4 60.18(2) . 3_565 ?
Cl6 Re6 Re4 133.67(7) . 3_565 ?
Se5 Re6 Re4 58.54(3) 3_565 3_565 ?
Se8 Re6 Re4 118.80(4) . 3_565 ?
Se6 Re6 Re4 58.22(3) 3_565 3_565 ?
Se7 Re6 Re4 118.01(3) . 3_565 ?
Os5 Re6 Re4 60.18(2) . 3_565 ?
Re5 Re6 Re4 60.18(2) . 3_565 ?
Os4 Re6 Re4 0.00(3) 3_565 3_565 ?
Cl6 Re6 Os5 135.93(8) . 3_565 ?
Se5 Re6 Os5 58.40(3) 3_565 3_565 ?
Se8 Re6 Os5 118.53(3) . 3_565 ?
Se6 Re6 Os5 117.99(4) 3_565 3_565 ?
Se7 Re6 Os5 58.25(3) . 3_565 ?
Os5 Re6 Os5 89.90(2) . 3_565 ?
Re5 Re6 Os5 89.90(2) . 3_565 ?
Os4 Re6 Os5 59.78(2) 3_565 3_565 ?
Re4 Re6 Os5 59.78(2) 3_565 3_565 ?
Cl6 Re6 Re5 135.93(8) . 3_565 ?
Se5 Re6 Re5 58.40(3) 3_565 3_565 ?
Se8 Re6 Re5 118.53(3) . 3_565 ?
Se6 Re6 Re5 117.99(4) 3_565 3_565 ?
Se7 Re6 Re5 58.25(3) . 3_565 ?
Os5 Re6 Re5 89.90(2) . 3_565 ?
Re5 Re6 Re5 89.90(2) . 3_565 ?
Os4 Re6 Re5 59.78(2) 3_565 3_565 ?
Re4 Re6 Re5 59.78(2) 3_565 3_565 ?
Os5 Re6 Re5 0.00(3) 3_565 3_565 ?
Cl6 Re6 Os4 136.36(8) . . ?
Se5 Re6 Os4 118.50(4) 3_565 . ?
Se8 Re6 Os4 58.44(3) . . ?
Se6 Re6 Os4 118.29(4) 3_565 . ?
Se7 Re6 Os4 58.20(3) . . ?
Os5 Re6 Os4 59.77(2) . . ?
Re5 Re6 Os4 59.77(2) . . ?
Os4 Re6 Os4 89.96(2) 3_565 . ?
Re4 Re6 Os4 89.96(2) 3_565 . ?
Os5 Re6 Os4 60.10(2) 3_565 . ?
Re5 Re6 Os4 60.10(2) 3_565 . ?
Cl1 Os1 Se1 91.98(9) . . ?
Cl1 Os1 Se3 90.76(9) . . ?
Se1 Os1 Se3 89.94(5) . . ?
Cl1 Os1 Se4 92.12(9) . . ?
Se1 Os1 Se4 175.91(5) . . ?
Se3 Os1 Se4 90.16(4) . . ?
Cl1 Os1 Se2 93.01(9) . . ?
Se1 Os1 Se2 89.56(5) . . ?
Se3 Os1 Se2 176.21(5) . . ?
Se4 Os1 Se2 90.06(4) . . ?
Cl1 Os1 Re2 134.20(9) . . ?
Se1 Os1 Re2 118.43(4) . . ?
Se3 Os1 Re2 58.52(4) . . ?
Se4 Os1 Re2 58.37(3) . . ?
Se2 Os1 Re2 118.61(4) . . ?
Cl1 Os1 Os2 134.20(9) . . ?
Se1 Os1 Os2 118.43(4) . . ?
Se3 Os1 Os2 58.52(4) . . ?
Se4 Os1 Os2 58.37(3) . . ?
Se2 Os1 Os2 118.61(4) . . ?
Re2 Os1 Os2 0.00(4) . . ?
Cl1 Os1 Os2 135.75(9) . 3_675 ?
Se1 Os1 Os2 58.44(4) . 3_675 ?
Se3 Os1 Os2 118.55(4) . 3_675 ?
Se4 Os1 Os2 118.09(4) . 3_675 ?
Se2 Os1 Os2 58.15(3) . 3_675 ?
Re2 Os1 Os2 90.04(2) . 3_675 ?
Os2 Os1 Os2 90.04(2) . 3_675 ?
Cl1 Os1 Re2 135.75(9) . 3_675 ?
Se1 Os1 Re2 58.44(4) . 3_675 ?
Se3 Os1 Re2 118.55(4) . 3_675 ?
Se4 Os1 Re2 118.09(4) . 3_675 ?
Se2 Os1 Re2 58.15(3) . 3_675 ?
Re2 Os1 Re2 90.04(2) . 3_675 ?
Os2 Os1 Re2 90.04(2) . 3_675 ?
Os2 Os1 Re2 0.00(4) 3_675 3_675 ?
Cl1 Os1 Os3 135.56(9) . . ?
Se1 Os1 Os3 118.43(4) . . ?
Se3 Os1 Os3 118.67(4) . . ?
Se4 Os1 Os3 58.11(3) . . ?
Se2 Os1 Os3 58.47(4) . . ?
Re2 Os1 Os3 60.17(2) . . ?
Os2 Os1 Os3 60.17(2) . . ?
Os2 Os1 Os3 59.99(2) 3_675 . ?
Re2 Os1 Os3 59.99(2) 3_675 . ?
Cl1 Os1 Re3 135.56(9) . . ?
Se1 Os1 Re3 118.43(4) . . ?
Se3 Os1 Re3 118.67(4) . . ?
Se4 Os1 Re3 58.11(3) . . ?
Se2 Os1 Re3 58.47(4) . . ?
Re2 Os1 Re3 60.17(2) . . ?
Os2 Os1 Re3 60.17(2) . . ?
Os2 Os1 Re3 59.99(2) 3_675 . ?
Re2 Os1 Re3 59.99(2) 3_675 . ?
Os3 Os1 Re3 0.00(4) . . ?
Cl1 Os1 Os3 134.27(8) . 3_675 ?
Se1 Os1 Os3 58.49(3) . 3_675 ?
Se3 Os1 Os3 58.45(3) . 3_675 ?
Se4 Os1 Os3 118.30(4) . 3_675 ?
Se2 Os1 Os3 118.26(3) . 3_675 ?
Re2 Os1 Os3 59.96(2) . 3_675 ?
Os2 Os1 Os3 59.96(2) . 3_675 ?
Os2 Os1 Os3 60.11(2) 3_675 3_675 ?
Re2 Os1 Os3 60.11(2) 3_675 3_675 ?
Os3 Os1 Os3 90.15(2) . 3_675 ?
Re3 Os1 Os3 90.15(2) . 3_675 ?
Cl2 Os2 Se2 91.19(9) . 3_675 ?
Cl2 Os2 Se4 92.38(9) . . ?
Se2 Os2 Se4 176.41(4) 3_675 . ?
Cl2 Os2 Se1 92.66(10) . 3_675 ?
Se2 Os2 Se1 89.94(5) 3_675 3_675 ?
Se4 Os2 Se1 89.62(5) . 3_675 ?
Cl2 Os2 Se3 91.27(10) . . ?
Se2 Os2 Se3 90.05(5) 3_675 . ?
Se4 Os2 Se3 90.14(5) . . ?
Se1 Os2 Se3 176.07(5) 3_675 . ?
Cl2 Os2 Re1 134.73(9) . . ?
Se2 Os2 Re1 118.79(4) 3_675 . ?
Se4 Os2 Re1 58.49(3) . . ?
Se1 Os2 Re1 118.37(4) 3_675 . ?
Se3 Os2 Re1 58.37(3) . . ?
Cl2 Os2 Os1 134.73(9) . . ?
Se2 Os2 Os1 118.79(4) 3_675 . ?
Se4 Os2 Os1 58.49(3) . . ?
Se1 Os2 Os1 118.37(4) 3_675 . ?
Se3 Os2 Os1 58.37(3) . . ?
Re1 Os2 Os1 0.00(4) . . ?
Cl2 Os2 Os1 135.30(9) . 3_675 ?
Se2 Os2 Os1 58.82(3) 3_675 3_675 ?
Se4 Os2 Os1 118.08(3) . 3_675 ?
Se1 Os2 Os1 58.39(3) 3_675 3_675 ?
Se3 Os2 Os1 118.46(4) . 3_675 ?
Re1 Os2 Os1 89.96(2) . 3_675 ?
Os1 Os2 Os1 89.96(2) . 3_675 ?
Cl2 Os2 Re1 135.30(9) . 3_675 ?
Se2 Os2 Re1 58.82(3) 3_675 3_675 ?
Se4 Os2 Re1 118.08(3) . 3_675 ?
Se1 Os2 Re1 58.39(3) 3_675 3_675 ?
Se3 Os2 Re1 118.46(4) . 3_675 ?
Re1 Os2 Re1 89.96(2) . 3_675 ?
Os1 Os2 Re1 89.96(2) . 3_675 ?
Os1 Os2 Re1 0.00(4) 3_675 3_675 ?
Cl2 Os2 Os3 134.20(9) . 3_675 ?
Se2 Os2 Os3 58.68(3) 3_675 3_675 ?
Se4 Os2 Os3 118.58(4) . 3_675 ?
Se1 Os2 Os3 118.39(4) 3_675 3_675 ?
Se3 Os2 Os3 58.47(3) . 3_675 ?
Re1 Os2 Os3 60.11(2) . 3_675 ?
Os1 Os2 Os3 60.11(2) . 3_675 ?
Os1 Os2 Os3 60.01(2) 3_675 3_675 ?
Re1 Os2 Os3 60.01(2) 3_675 3_675 ?
Cl2 Os2 Re3 134.20(9) . 3_675 ?
Se2 Os2 Re3 58.68(3) 3_675 3_675 ?
Se4 Os2 Re3 118.58(4) . 3_675 ?
Se1 Os2 Re3 118.39(4) 3_675 3_675 ?
Se3 Os2 Re3 58.47(3) . 3_675 ?
Re1 Os2 Re3 60.11(2) . 3_675 ?
Os1 Os2 Re3 60.11(2) . 3_675 ?
Os1 Os2 Re3 60.01(2) 3_675 3_675 ?
Re1 Os2 Re3 60.01(2) 3_675 3_675 ?
Os3 Os2 Re3 0.00(3) 3_675 3_675 ?
Cl2 Os2 Re3 135.68(9) . . ?
Se2 Os2 Re3 118.84(3) 3_675 . ?
Se4 Os2 Re3 58.06(3) . . ?
Se1 Os2 Re3 58.45(3) 3_675 . ?
Se3 Os2 Re3 118.30(4) . . ?
Re1 Os2 Re3 59.94(2) . . ?
Os1 Os2 Re3 59.94(2) . . ?
Os1 Os2 Re3 60.02(2) 3_675 . ?
Re1 Os2 Re3 60.02(2) 3_675 . ?
Os3 Os2 Re3 90.11(2) 3_675 . ?
Re3 Os2 Re3 90.11(2) 3_675 . ?
Cl3 Os3 Se4 91.02(8) . . ?
Cl3 Os3 Se3 92.89(8) . 3_675 ?
Se4 Os3 Se3 176.07(5) . 3_675 ?
Cl3 Os3 Se1 92.67(9) . 3_675 ?
Se4 Os3 Se1 89.75(4) . 3_675 ?
Se3 Os3 Se1 89.73(5) 3_675 3_675 ?
Cl3 Os3 Se2 91.46(9) . . ?
Se4 Os3 Se2 90.48(4) . . ?
Se3 Os3 Se2 89.76(4) 3_675 . ?
Se1 Os3 Se2 175.86(5) 3_675 . ?
Cl3 Os3 Os2 135.26(8) . 3_675 ?
Se4 Os3 Os2 118.57(4) . 3_675 ?
Se3 Os3 Os2 58.46(4) 3_675 3_675 ?
Se1 Os3 Os2 118.20(4) 3_675 3_675 ?
Se2 Os3 Os2 58.22(3) . 3_675 ?
Cl3 Os3 Re2 135.26(8) . 3_675 ?
Se4 Os3 Re2 118.57(4) . 3_675 ?
Se3 Os3 Re2 58.46(4) 3_675 3_675 ?
Se1 Os3 Re2 118.20(4) 3_675 3_675 ?
Se2 Os3 Re2 58.22(3) . 3_675 ?
Os2 Os3 Re2 0.00(3) 3_675 3_675 ?
Cl3 Os3 Os1 134.08(8) . . ?
Se4 Os3 Os1 58.59(3) . . ?
Se3 Os3 Os1 118.44(4) 3_675 . ?
Se1 Os3 Os1 118.17(4) 3_675 . ?
Se2 Os3 Os1 58.67(3) . . ?
Os2 Os3 Os1 60.00(2) 3_675 . ?
Re2 Os3 Os1 60.00(2) 3_675 . ?
Cl3 Os3 Re1 134.08(8) . . ?
Se4 Os3 Re1 58.59(3) . . ?
Se3 Os3 Re1 118.44(4) 3_675 . ?
Se1 Os3 Re1 118.17(4) 3_675 . ?
Se2 Os3 Re1 58.67(3) . . ?
Os2 Os3 Re1 60.00(2) 3_675 . ?
Re2 Os3 Re1 60.00(2) 3_675 . ?
Os1 Os3 Re1 0.00(4) . . ?
Cl3 Os3 Re1 136.07(8) . 3_675 ?
Se4 Os3 Re1 118.28(4) . 3_675 ?
Se3 Os3 Re1 58.31(3) 3_675 3_675 ?
Se1 Os3 Re1 58.28(3) 3_675 3_675 ?
Se2 Os3 Re1 118.14(4) . 3_675 ?
Os2 Os3 Re1 59.93(2) 3_675 3_675 ?
Re2 Os3 Re1 59.93(2) 3_675 3_675 ?
Os1 Os3 Re1 89.85(2) . 3_675 ?
Re1 Os3 Re1 89.85(2) . 3_675 ?
Cl3 Os3 Os1 136.07(8) . 3_675 ?
Se4 Os3 Os1 118.28(4) . 3_675 ?
Se3 Os3 Os1 58.31(3) 3_675 3_675 ?
Se1 Os3 Os1 58.28(3) 3_675 3_675 ?
Se2 Os3 Os1 118.14(4) . 3_675 ?
Os2 Os3 Os1 59.93(2) 3_675 3_675 ?
Re2 Os3 Os1 59.93(2) 3_675 3_675 ?
Os1 Os3 Os1 89.85(2) . 3_675 ?
Re1 Os3 Os1 89.85(2) . 3_675 ?
Re1 Os3 Os1 0.00(3) 3_675 3_675 ?
Cl3 Os3 Re2 134.84(8) . . ?
Se4 Os3 Re2 58.42(3) . . ?
Se3 Os3 Re2 118.16(4) 3_675 . ?
Se1 Os3 Re2 58.29(4) 3_675 . ?
Se2 Os3 Re2 118.55(4) . . ?
Os2 Os3 Re2 89.89(2) 3_675 . ?
Re2 Os3 Re2 89.89(2) 3_675 . ?
Os1 Os3 Re2 59.90(2) . . ?
Re1 Os3 Re2 59.90(2) . . ?
Re1 Os3 Re2 59.87(2) 3_675 . ?
Os1 Os3 Re2 59.87(2) 3_675 . ?
Cl4 Os4 Se6 91.78(8) . . ?
Cl4 Os4 Se7 93.37(8) . . ?
Se6 Os4 Se7 89.42(4) . . ?
Cl4 Os4 Se5 90.53(8) . . ?
Se6 Os4 Se5 89.84(4) . . ?
Se7 Os4 Se5 176.05(5) . . ?
Cl4 Os4 Se8 91.82(8) . . ?
Se6 Os4 Se8 176.38(4) . . ?
Se7 Os4 Se8 89.98(4) . . ?
Se5 Os4 Se8 90.52(4) . . ?
Cl4 Os4 Re5 133.84(8) . . ?
Se6 Os4 Re5 118.67(4) . . ?
Se7 Os4 Re5 118.75(4) . . ?
Se5 Os4 Re5 58.43(3) . . ?
Se8 Os4 Re5 58.69(3) . . ?
Cl4 Os4 Os5 133.84(8) . . ?
Se6 Os4 Os5 118.67(4) . . ?
Se7 Os4 Os5 118.75(4) . . ?
Se5 Os4 Os5 58.43(3) . . ?
Se8 Os4 Os5 58.69(3) . . ?
Re5 Os4 Os5 0.00(4) . . ?
Cl4 Os4 Os6 133.84(8) . 3_565 ?
Se6 Os4 Os6 58.54(3) . 3_565 ?
Se7 Os4 Os6 118.25(3) . 3_565 ?
Se5 Os4 Os6 58.21(3) . 3_565 ?
Se8 Os4 Os6 118.81(4) . 3_565 ?
Re5 Os4 Os6 60.15(2) . 3_565 ?
Os5 Os4 Os6 60.15(2) . 3_565 ?
Cl4 Os4 Re6 133.84(8) . 3_565 ?
Se6 Os4 Re6 58.54(3) . 3_565 ?
Se7 Os4 Re6 118.25(3) . 3_565 ?
Se5 Os4 Re6 58.21(3) . 3_565 ?
Se8 Os4 Re6 118.81(4) . 3_565 ?
Re5 Os4 Re6 60.15(2) . 3_565 ?
Os5 Os4 Re6 60.15(2) . 3_565 ?
Os6 Os4 Re6 0.00(3) 3_565 3_565 ?
Cl4 Os4 Os6 136.09(8) . . ?
Se6 Os4 Os6 118.45(3) . . ?
Se7 Os4 Os6 58.74(3) . . ?
Se5 Os4 Os6 118.44(4) . . ?
Se8 Os4 Os6 58.33(3) . . ?
Re5 Os4 Os6 60.03(2) . . ?
Os5 Os4 Os6 60.03(2) . . ?
Os6 Os4 Os6 90.05(2) 3_565 . ?
Re6 Os4 Os6 90.05(2) 3_565 . ?
Cl4 Os4 Re6 136.09(8) . . ?
Se6 Os4 Re6 118.45(3) . . ?
Se7 Os4 Re6 58.74(3) . . ?
Se5 Os4 Re6 118.44(4) . . ?
Se8 Os4 Re6 58.33(3) . . ?
Re5 Os4 Re6 60.03(2) . . ?
Os5 Os4 Re6 60.03(2) . . ?
Os6 Os4 Re6 90.05(2) 3_565 . ?
Re6 Os4 Re6 90.05(2) 3_565 . ?
Os6 Os4 Re6 0.00(3) . . ?
Cl4 Os4 Re5 136.20(8) . 3_565 ?
Se6 Os4 Re5 58.55(3) . 3_565 ?
Se7 Os4 Re5 58.35(3) . 3_565 ?
Se5 Os4 Re5 118.10(4) . 3_565 ?
Se8 Os4 Re5 118.24(3) . 3_565 ?
Re5 Os4 Re5 89.94(2) . 3_565 ?
Os5 Os4 Re5 89.94(2) . 3_565 ?
Os6 Os4 Re5 59.90(2) 3_565 3_565 ?
Re6 Os4 Re5 59.90(2) 3_565 3_565 ?
Os6 Os4 Re5 59.91(2) . 3_565 ?
Re6 Os4 Re5 59.91(2) . 3_565 ?
Cl5 Os5 Se5 90.46(8) . . ?
Cl5 Os5 Se7 93.79(8) . 3_565 ?
Se5 Os5 Se7 90.00(4) . 3_565 ?
Cl5 Os5 Se6 93.56(8) . 3_565 ?
Se5 Os5 Se6 175.93(5) . 3_565 ?
Se7 Os5 Se6 89.11(4) 3_565 3_565 ?
Cl5 Os5 Se8 89.98(8) . . ?
Se5 Os5 Se8 90.52(4) . . ?
Se7 Os5 Se8 176.20(4) 3_565 . ?
Se6 Os5 Se8 90.11(4) 3_565 . ?
Cl5 Os5 Os4 132.48(8) . . ?
Se5 Os5 Os4 58.59(3) . . ?
Se7 Os5 Os4 118.81(4) 3_565 . ?
Se6 Os5 Os4 118.58(4) 3_565 . ?
Se8 Os5 Os4 58.51(3) . . ?
Cl5 Os5 Re4 132.48(8) . . ?
Se5 Os5 Re4 58.59(3) . . ?
Se7 Os5 Re4 118.81(4) 3_565 . ?
Se6 Os5 Re4 118.58(4) 3_565 . ?
Se8 Os5 Re4 58.51(3) . . ?
Os4 Os5 Re4 0.00(4) . . ?
Cl5 Os5 Re6 134.51(8) . . ?
Se5 Os5 Re6 118.78(4) . . ?
Se7 Os5 Re6 118.23(3) 3_565 . ?
Se6 Os5 Re6 58.40(3) 3_565 . ?
Se8 Os5 Re6 58.34(3) . . ?
Os4 Os5 Re6 60.21(2) . . ?
Re4 Os5 Re6 60.21(2) . . ?
Cl5 Os5 Os6 134.51(8) . . ?
Se5 Os5 Os6 118.78(4) . . ?
Se7 Os5 Os6 118.23(3) 3_565 . ?
Se6 Os5 Os6 58.40(3) 3_565 . ?
Se8 Os5 Os6 58.34(3) . . ?
Os4 Os5 Os6 60.21(2) . . ?
Re4 Os5 Os6 60.21(2) . . ?
Re6 Os5 Os6 0.00(4) . . ?
Cl5 Os5 Re6 135.29(8) . 3_565 ?
Se5 Os5 Re6 58.24(3) . 3_565 ?
Se7 Os5 Re6 58.75(3) 3_565 3_565 ?
Se6 Os5 Re6 118.06(3) 3_565 3_565 ?
Se8 Os5 Re6 118.56(4) . 3_565 ?
Os4 Os5 Re6 60.07(2) . 3_565 ?
Re4 Os5 Re6 60.07(2) . 3_565 ?
Re6 Os5 Re6 90.10(2) . 3_565 ?
Os6 Os5 Re6 90.10(2) . 3_565 ?
Cl5 Os5 Os6 135.29(8) . 3_565 ?
Se5 Os5 Os6 58.24(3) . 3_565 ?
Se7 Os5 Os6 58.75(3) 3_565 3_565 ?
Se6 Os5 Os6 118.06(3) 3_565 3_565 ?
Se8 Os5 Os6 118.56(4) . 3_565 ?
Os4 Os5 Os6 60.07(2) . 3_565 ?
Re4 Os5 Os6 60.07(2) . 3_565 ?
Re6 Os5 Os6 90.10(2) . 3_565 ?
Os6 Os5 Os6 90.10(2) . 3_565 ?
Re6 Os5 Os6 0.00(3) 3_565 3_565 ?
Cl5 Os5 Re4 137.46(8) . 3_565 ?
Se5 Os5 Re4 118.22(4) . 3_565 ?
Se7 Os5 Re4 58.31(3) 3_565 3_565 ?
Se6 Os5 Re4 58.08(3) 3_565 3_565 ?
Se8 Os5 Re4 118.25(3) . 3_565 ?
Os4 Os5 Re4 90.06(2) . 3_565 ?
Re4 Os5 Re4 90.06(2) . 3_565 ?
Re6 Os5 Re4 59.92(2) . 3_565 ?
Os6 Os5 Re4 59.92(2) . 3_565 ?
Re6 Os5 Re4 59.99(2) 3_565 3_565 ?
Os6 Os5 Re4 59.99(2) 3_565 3_565 ?
Cl6 Os6 Se5 91.48(8) . 3_565 ?
Cl6 Os6 Se8 92.03(8) . . ?
Se5 Os6 Se8 176.48(5) 3_565 . ?
Cl6 Os6 Se6 90.57(8) . 3_565 ?
Se5 Os6 Se6 89.84(4) 3_565 3_565 ?
Se8 Os6 Se6 90.38(4) . 3_565 ?
Cl6 Os6 Se7 93.89(8) . . ?
Se5 Os6 Se7 89.80(4) 3_565 . ?
Se8 Os6 Se7 89.71(4) . . ?
Se6 Os6 Se7 175.54(5) 3_565 . ?
Cl6 Os6 Os5 134.15(8) . . ?
Se5 Os6 Os5 118.71(4) 3_565 . ?
Se8 Os6 Os5 58.63(3) . . ?
Se6 Os6 Os5 58.55(3) 3_565 . ?
Se7 Os6 Os5 117.95(4) . . ?
Cl6 Os6 Re5 134.15(8) . . ?
Se5 Os6 Re5 118.71(4) 3_565 . ?
Se8 Os6 Re5 58.63(3) . . ?
Se6 Os6 Re5 58.55(3) 3_565 . ?
Se7 Os6 Re5 117.95(4) . . ?
Os5 Os6 Re5 0.00(4) . . ?
Cl6 Os6 Os4 133.67(7) . 3_565 ?
Se5 Os6 Os4 58.54(3) 3_565 3_565 ?
Se8 Os6 Os4 118.80(4) . 3_565 ?
Se6 Os6 Os4 58.22(3) 3_565 3_565 ?
Se7 Os6 Os4 118.01(3) . 3_565 ?
Os5 Os6 Os4 60.18(2) . 3_565 ?
Re5 Os6 Os4 60.18(2) . 3_565 ?
Cl6 Os6 Re4 133.67(7) . 3_565 ?
Se5 Os6 Re4 58.54(3) 3_565 3_565 ?
Se8 Os6 Re4 118.80(4) . 3_565 ?
Se6 Os6 Re4 58.22(3) 3_565 3_565 ?
Se7 Os6 Re4 118.01(3) . 3_565 ?
Os5 Os6 Re4 60.18(2) . 3_565 ?
Re5 Os6 Re4 60.18(2) . 3_565 ?
Os4 Os6 Re4 0.00(3) 3_565 3_565 ?
Cl6 Os6 Os5 135.93(8) . 3_565 ?
Se5 Os6 Os5 58.40(3) 3_565 3_565 ?
Se8 Os6 Os5 118.53(3) . 3_565 ?
Se6 Os6 Os5 117.99(4) 3_565 3_565 ?
Se7 Os6 Os5 58.25(3) . 3_565 ?
Os5 Os6 Os5 89.90(2) . 3_565 ?
Re5 Os6 Os5 89.90(2) . 3_565 ?
Os4 Os6 Os5 59.78(2) 3_565 3_565 ?
Re4 Os6 Os5 59.78(2) 3_565 3_565 ?
Cl6 Os6 Re5 135.93(8) . 3_565 ?
Se5 Os6 Re5 58.40(3) 3_565 3_565 ?
Se8 Os6 Re5 118.53(3) . 3_565 ?
Se6 Os6 Re5 117.99(4) 3_565 3_565 ?
Se7 Os6 Re5 58.25(3) . 3_565 ?
Os5 Os6 Re5 89.90(2) . 3_565 ?
Re5 Os6 Re5 89.90(2) . 3_565 ?
Os4 Os6 Re5 59.78(2) 3_565 3_565 ?
Re4 Os6 Re5 59.78(2) 3_565 3_565 ?
Os5 Os6 Re5 0.00(3) 3_565 3_565 ?
Cl6 Os6 Os4 136.36(8) . . ?
Se5 Os6 Os4 118.50(4) 3_565 . ?
Se8 Os6 Os4 58.44(3) . . ?
Se6 Os6 Os4 118.29(4) 3_565 . ?
Se7 Os6 Os4 58.20(3) . . ?
Os5 Os6 Os4 59.77(2) . . ?
Re5 Os6 Os4 59.77(2) . . ?
Os4 Os6 Os4 89.96(2) 3_565 . ?
Re4 Os6 Os4 89.96(2) 3_565 . ?
Os5 Os6 Os4 60.10(2) 3_565 . ?
Re5 Os6 Os4 60.10(2) 3_565 . ?
Os1 Se1 Re1 0.00(4) . . ?
Os1 Se1 Os2 63.17(4) . 3_675 ?
Re1 Se1 Os2 63.17(4) . 3_675 ?
Os1 Se1 Re2 63.17(4) . 3_675 ?
Re1 Se1 Re2 63.17(4) . 3_675 ?
Os2 Se1 Re2 0.00(4) 3_675 3_675 ?
Os1 Se1 Os3 63.22(3) . 3_675 ?
Re1 Se1 Os3 63.22(3) . 3_675 ?
Os2 Se1 Os3 63.26(4) 3_675 3_675 ?
Re2 Se1 Os3 63.26(4) 3_675 3_675 ?
Os1 Se1 Re3 63.22(3) . 3_675 ?
Re1 Se1 Re3 63.22(3) . 3_675 ?
Os2 Se1 Re3 63.26(4) 3_675 3_675 ?
Re2 Se1 Re3 63.26(4) 3_675 3_675 ?
Os3 Se1 Re3 0.00(4) 3_675 3_675 ?
Os2 Se2 Re2 0.00(3) 3_675 3_675 ?
Os2 Se2 Re3 63.10(4) 3_675 . ?
Re2 Se2 Re3 63.10(4) 3_675 . ?
Os2 Se2 Os3 63.10(4) 3_675 . ?
Re2 Se2 Os3 63.10(4) 3_675 . ?
Re3 Se2 Os3 0.00(4) . . ?
Os2 Se2 Re1 63.03(3) 3_675 . ?
Re2 Se2 Re1 63.03(3) 3_675 . ?
Re3 Se2 Re1 62.86(3) . . ?
Os3 Se2 Re1 62.86(3) . . ?
Os2 Se2 Os1 63.03(3) 3_675 . ?
Re2 Se2 Os1 63.03(3) 3_675 . ?
Re3 Se2 Os1 62.86(3) . . ?
Os3 Se2 Os1 62.86(3) . . ?
Re1 Se2 Os1 0.00(4) . . ?
Os1 Se3 Re1 0.00(4) . . ?
Os1 Se3 Os2 63.11(4) . . ?
Re1 Se3 Os2 63.11(4) . . ?
Os1 Se3 Re2 63.11(4) . . ?
Re1 Se3 Re2 63.11(4) . . ?
Os2 Se3 Re2 0.00(4) . . ?
Os1 Se3 Os3 63.24(3) . 3_675 ?
Re1 Se3 Os3 63.24(3) . 3_675 ?
Os2 Se3 Os3 63.07(3) . 3_675 ?
Re2 Se3 Os3 63.07(3) . 3_675 ?
Os1 Se3 Re3 63.24(3) . 3_675 ?
Re1 Se3 Re3 63.24(3) . 3_675 ?
Os2 Se3 Re3 63.07(3) . 3_675 ?
Re2 Se3 Re3 63.07(3) . 3_675 ?
Os3 Se3 Re3 0.00(4) 3_675 3_675 ?
Os3 Se4 Re3 0.00(4) . . ?
Os3 Se4 Os2 63.52(3) . . ?
Re3 Se4 Os2 63.52(3) . . ?
Os3 Se4 Re2 63.52(3) . . ?
Re3 Se4 Re2 63.52(3) . . ?
Os2 Se4 Re2 0.00(3) . . ?
Os3 Se4 Re1 63.31(3) . . ?
Re3 Se4 Re1 63.31(3) . . ?
Os2 Se4 Re1 63.15(3) . . ?
Re2 Se4 Re1 63.15(3) . . ?
Os3 Se4 Os1 63.31(3) . . ?
Re3 Se4 Os1 63.31(3) . . ?
Os2 Se4 Os1 63.15(3) . . ?
Re2 Se4 Os1 63.15(3) . . ?
Re1 Se4 Os1 0.00(4) . . ?
Os6 Se5 Re6 0.00(4) 3_565 3_565 ?
Os6 Se5 Re5 63.36(3) 3_565 . ?
Re6 Se5 Re5 63.36(3) 3_565 . ?
Os6 Se5 Os5 63.36(3) 3_565 . ?
Re6 Se5 Os5 63.36(3) 3_565 . ?
Re5 Se5 Os5 0.00(4) . . ?
Os6 Se5 Re4 63.24(3) 3_565 . ?
Re6 Se5 Re4 63.24(3) 3_565 . ?
Re5 Se5 Re4 62.97(3) . . ?
Os5 Se5 Re4 62.97(3) . . ?
Os6 Se5 Os4 63.24(3) 3_565 . ?
Re6 Se5 Os4 63.24(3) 3_565 . ?
Re5 Se5 Os4 62.97(3) . . ?
Os5 Se5 Os4 62.97(3) . . ?
Re4 Se5 Os4 0.00(4) . . ?
Os4 Se6 Re4 0.00(3) . . ?
Os4 Se6 Os6 63.25(3) . 3_565 ?
Re4 Se6 Os6 63.25(3) . 3_565 ?
Os4 Se6 Re6 63.25(3) . 3_565 ?
Re4 Se6 Re6 63.25(3) . 3_565 ?
Os6 Se6 Re6 0.00(4) 3_565 3_565 ?
Os4 Se6 Re5 63.38(3) . 3_565 ?
Re4 Se6 Re5 63.38(3) . 3_565 ?
Os6 Se6 Re5 63.05(3) 3_565 3_565 ?
Re6 Se6 Re5 63.05(3) 3_565 3_565 ?
Os4 Se6 Os5 63.38(3) . 3_565 ?
Re4 Se6 Os5 63.38(3) . 3_565 ?
Os6 Se6 Os5 63.05(3) 3_565 3_565 ?
Re6 Se6 Os5 63.05(3) 3_565 3_565 ?
Re5 Se6 Os5 0.00(4) 3_565 3_565 ?
Os4 Se7 Re4 0.00(4) . . ?
Os4 Se7 Os5 63.33(3) . 3_565 ?
Re4 Se7 Os5 63.33(3) . 3_565 ?
Os4 Se7 Re5 63.33(3) . 3_565 ?
Re4 Se7 Re5 63.33(3) . 3_565 ?
Os5 Se7 Re5 0.00(4) 3_565 3_565 ?
Os4 Se7 Re6 63.07(4) . . ?
Re4 Se7 Re6 63.07(4) . . ?
Os5 Se7 Re6 63.00(3) 3_565 . ?
Re5 Se7 Re6 63.00(3) 3_565 . ?
Os4 Se7 Os6 63.07(4) . . ?
Re4 Se7 Os6 63.07(4) . . ?
Os5 Se7 Os6 63.00(3) 3_565 . ?
Re5 Se7 Os6 63.00(3) 3_565 . ?
Re6 Se7 Os6 0.00(4) . . ?
Os6 Se8 Re6 0.00(4) . . ?
Os6 Se8 Re4 63.22(3) . . ?
Re6 Se8 Re4 63.22(3) . . ?
Os6 Se8 Os4 63.22(3) . . ?
Re6 Se8 Os4 63.22(3) . . ?
Re4 Se8 Os4 0.00(3) . . ?
Os6 Se8 Re5 63.03(3) . . ?
Re6 Se8 Re5 63.03(3) . . ?
Re4 Se8 Re5 62.80(3) . . ?
Os4 Se8 Re5 62.80(3) . . ?
Os6 Se8 Os5 63.03(3) . . ?
Re6 Se8 Os5 63.03(3) . . ?
Re4 Se8 Os5 62.80(3) . . ?
Os4 Se8 Os5 62.80(3) . . ?
Re5 Se8 Os5 0.00(4) . . ?
Os1 Cl1 Re1 0.00(4) . . ?
Os2 Cl2 Re2 0.00(4) . . ?
Os3 Cl3 Re3 0.00(4) . . ?
Os4 Cl4 Re4 0.00(4) . . ?
Os5 Cl5 Re5 0.00(4) . . ?
Os6 Cl6 Re6 0.00(3) . . ?
C1 N1 C9 106.8(9) . . ?
C1 N1 C13 110.7(9) . . ?
C9 N1 C13 111.8(9) . . ?
C1 N1 C5 110.9(10) . . ?
C9 N1 C5 112.5(9) . . ?
C13 N1 C5 104.3(8) . . ?
C29 N2 C25 110.8(9) . . ?
C29 N2 C21 108.9(8) . . ?
C25 N2 C21 107.7(8) . . ?
C29 N2 C17 110.7(9) . . ?
C25 N2 C17 108.1(8) . . ?
C21 N2 C17 110.7(9) . . ?
N1 C1 C2 118.6(10) . . ?
C1 C2 C3 109.3(10) . . ?
C4 C3 C2 112.8(12) . . ?
C6 C5 N1 115.9(9) . . ?
C7 C6 C5 109.3(10) . . ?
C6 C7 C8 113.3(11) . . ?
N1 C9 C10 117.0(10) . . ?
C11 C10 C9 109.1(10) . . ?
C12 C11 C10 115.4(12) . . ?
C14 C13 N1 117.0(10) . . ?
C13 C14 C15 108.9(10) . . ?
C16 C15 C14 115.3(11) . . ?
C18 C17 N2 117.6(10) . . ?
C17 C18 C19 111.4(10) . . ?
C20 C19 C18 115.5(10) . . ?
N2 C21 C22 117.3(9) . . ?
C23 C22 C21 115.1(11) . . ?
C22 C23 C24 113.6(11) . . ?
C26 C25 N2 117.9(10) . . ?
C25 C26 C27 112.3(10) . . ?
C28 C27 C26 114.2(11) . . ?
N2 C29 C30 114.8(10) . . ?
C32 C31 C30 111.2(13) . . ?
C31 C30 C29 112.0(11) . . ?

loop_
_geom_bond_atom_site_label_1
_geom_bond_atom_site_label_2
_geom_bond_distance
_geom_bond_site_symmetry_2
_geom_bond_publ_flag
Re1 Cl1 2.397(3) . ?
Re1 Se1 2.5039(14) . ?
Re1 Se3 2.5042(14) . ?
Re1 Se4 2.5064(14) . ?
Re1 Se2 2.5185(13) . ?
Re1 Re2 2.6229(8) . ?
Re1 Os2 2.6229(8) . ?
Re1 Os2 2.6235(7) 3_675 ?
Re1 Re2 2.6235(7) 3_675 ?
Re1 Os3 2.6239(8) . ?
Re1 Re3 2.6239(8) . ?
Re1 Os3 2.6278(7) 3_675 ?
Re2 Cl2 2.393(3) . ?
Re2 Se2 2.5007(14) 3_675 ?
Re2 Se4 2.5032(13) . ?
Re2 Se1 2.5052(15) 3_675 ?
Re2 Se3 2.5080(15) . ?
Re2 Os1 2.6229(8) . ?
Re2 Os1 2.6235(7) 3_675 ?
Re2 Re1 2.6235(7) 3_675 ?
Re2 Os3 2.6236(7) 3_675 ?
Re2 Re3 2.6236(7) 3_675 ?
Re2 Re3 2.6300(7) . ?
Re3 Cl3 2.402(3) . ?
Re3 Se4 2.4936(13) . ?
Re3 Se3 2.5081(13) 3_675 ?
Re3 Se1 2.5095(14) 3_675 ?
Re3 Se2 2.5132(15) . ?
Re3 Os2 2.6235(7) 3_675 ?
Re3 Re2 2.6235(7) 3_675 ?
Re3 Os1 2.6239(8) . ?
Re3 Re1 2.6277(7) 3_675 ?
Re3 Os1 2.6277(7) 3_675 ?
Re4 Cl4 2.393(3) . ?
Re4 Se6 2.4987(13) . ?
Re4 Se7 2.5060(14) . ?
Re4 Se5 2.5076(14) . ?
Re4 Se8 2.5092(13) . ?
Re4 Re5 2.6172(7) . ?
Re4 Os5 2.6172(7) . ?
Re4 Os6 2.6248(7) 3_565 ?
Re4 Re6 2.6248(7) 3_565 ?
Re4 Os6 2.6289(7) . ?
Re4 Re6 2.6289(7) . ?
Re4 Re5 2.6318(7) 3_565 ?
Re5 Cl5 2.404(3) . ?
Re5 Se5 2.5032(14) . ?
Re5 Se7 2.5070(13) 3_565 ?
Re5 Se6 2.5114(14) 3_565 ?
Re5 Se8 2.5139(13) . ?
Re5 Os4 2.6172(7) . ?
Re5 Re6 2.6242(8) . ?
Re5 Os6 2.6242(8) . ?
Re5 Re6 2.6269(7) 3_565 ?
Re5 Os6 2.6269(7) 3_565 ?
Re5 Re4 2.6318(7) 3_565 ?
Re6 Cl6 2.412(3) . ?
Re6 Se5 2.4989(13) 3_565 ?
Re6 Se8 2.5062(12) . ?
Re6 Se6 2.5073(14) 3_565 ?
Re6 Se7 2.5206(14) . ?
Re6 Os5 2.6242(7) . ?
Re6 Os4 2.6249(7) 3_565 ?
Re6 Re4 2.6249(7) 3_565 ?
Re6 Os5 2.6268(7) 3_565 ?
Re6 Re5 2.6268(7) 3_565 ?
Re6 Os4 2.6289(7) . ?
Os1 Cl1 2.397(3) . ?
Os1 Se1 2.5039(14) . ?
Os1 Se3 2.5042(14) . ?
Os1 Se4 2.5064(14) . ?
Os1 Se2 2.5185(13) . ?
Os1 Os2 2.6229(8) . ?
Os1 Os2 2.6235(7) 3_675 ?
Os1 Re2 2.6235(7) 3_675 ?
Os1 Os3 2.6239(8) . ?
Os1 Os3 2.6278(7) 3_675 ?
Os2 Cl2 2.393(3) . ?
Os2 Se2 2.5007(14) 3_675 ?
Os2 Se4 2.5032(13) . ?
Os2 Se1 2.5052(15) 3_675 ?
Os2 Se3 2.5080(15) . ?
Os2 Os1 2.6235(7) 3_675 ?
Os2 Re1 2.6235(7) 3_675 ?
Os2 Os3 2.6236(7) 3_675 ?
Os2 Re3 2.6236(7) 3_675 ?
Os3 Cl3 2.402(3) . ?
Os3 Se4 2.4936(13) . ?
Os3 Se3 2.5081(13) 3_675 ?
Os3 Se1 2.5095(14) 3_675 ?
Os3 Se2 2.5132(15) . ?
Os3 Os2 2.6235(7) 3_675 ?
Os3 Re2 2.6235(7) 3_675 ?
Os3 Re1 2.6277(7) 3_675 ?
Os3 Os1 2.6277(7) 3_675 ?
Os4 Cl4 2.393(3) . ?
Os4 Se6 2.4987(13) . ?
Os4 Se7 2.5060(14) . ?
Os4 Se5 2.5076(14) . ?
Os4 Se8 2.5092(13) . ?
Os4 Os5 2.6172(7) . ?
Os4 Os6 2.6248(7) 3_565 ?
Os4 Re6 2.6248(7) 3_565 ?
Os4 Os6 2.6289(7) . ?
Os4 Re5 2.6318(7) 3_565 ?
Os5 Cl5 2.404(3) . ?
Os5 Se5 2.5032(14) . ?
Os5 Se7 2.5070(13) 3_565 ?
Os5 Se6 2.5114(14) 3_565 ?
Os5 Se8 2.5139(13) . ?
Os5 Os6 2.6242(8) . ?
Os5 Re6 2.6269(7) 3_565 ?
Os5 Os6 2.6269(7) 3_565 ?
Os5 Re4 2.6318(7) 3_565 ?
Os6 Cl6 2.412(3) . ?
Os6 Se5 2.4989(13) 3_565 ?
Os6 Se8 2.5062(12) . ?
Os6 Se6 2.5073(14) 3_565 ?
Os6 Se7 2.5206(14) . ?
Os6 Os4 2.6249(7) 3_565 ?
Os6 Re4 2.6249(7) 3_565 ?
Os6 Os5 2.6268(7) 3_565 ?
Os6 Re5 2.6268(7) 3_565 ?
Se1 Os2 2.5053(15) 3_675 ?
Se1 Re2 2.5053(15) 3_675 ?
Se1 Os3 2.5095(14) 3_675 ?
Se1 Re3 2.5095(14) 3_675 ?
Se2 Os2 2.5006(14) 3_675 ?
Se2 Re2 2.5006(14) 3_675 ?
Se3 Os3 2.5081(13) 3_675 ?
Se3 Re3 2.5081(13) 3_675 ?
Se5 Os6 2.4987(13) 3_565 ?
Se5 Re6 2.4987(13) 3_565 ?
Se6 Os6 2.5073(14) 3_565 ?
Se6 Re6 2.5073(14) 3_565 ?
Se6 Re5 2.5113(14) 3_565 ?
Se6 Os5 2.5113(14) 3_565 ?
Se7 Os5 2.5070(13) 3_565 ?
Se7 Re5 2.5070(13) 3_565 ?
N1 C1 1.499(14) . ?
N1 C9 1.523(14) . ?
N1 C13 1.536(14) . ?
N1 C5 1.541(14) . ?
N2 C29 1.506(14) . ?
N2 C25 1.518(14) . ?
N2 C21 1.521(13) . ?
N2 C17 1.521(15) . ?
C1 C2 1.50(2) . ?
C2 C3 1.53(2) . ?
C3 C4 1.48(2) . ?
C5 C6 1.54(2) . ?
C6 C7 1.52(2) . ?
C7 C8 1.52(2) . ?
C9 C10 1.54(2) . ?
C10 C11 1.53(2) . ?
C11 C12 1.48(2) . ?
C13 C14 1.49(2) . ?
C14 C15 1.54(2) . ?
C15 C16 1.49(2) . ?
C17 C18 1.50(2) . ?
C18 C19 1.50(2) . ?
C19 C20 1.49(2) . ?
C21 C22 1.55(2) . ?
C22 C23 1.52(2) . ?
C23 C24 1.53(2) . ?
C25 C26 1.50(2) . ?
C26 C27 1.52(2) . ?
C27 C28 1.50(2) . ?
C29 C30 1.55(2) . ?
C31 C32 1.46(2) . ?
C31 C30 1.53(2) . ?
